data_1568596
loop_
_publ_author_name
'Savina, Iulia V.'
'Ivanov, Anton A.'
'Evtushok, Darya V.'
'Gayfulin, Yakov M.'
'Komarovskikh, Andrey Y.'
'Syrokvashin, Mikhail M.'
'Ivanova, Mariia N.'
'Asanov, Igor P.'
'Eltsov, Ilia V.'
'Kuratieva, Natalia V.'
'Mironov, Yuri V.'
'Shestopalov, Michael A.'

_publ_section_title
;
 Unusual Square Pyramidal Chalcogenide Mo<sub>5</sub> Cluster with
 Bridging Pyrazolate-Ligands.
;
_journal_issue 4
_journal_name_full 'International journal of molecular sciences'
_journal_page_first 3440
_journal_paper_doi 10.3390/ijms24043440
_journal_volume 24
_journal_year 2023
_chemical_formula_moiety 'C27 H32 Mo5 N18 Se5, 2(Br), 2(H2 O)'
_chemical_formula_sum 'C27 H36 Br2 Mo5 N18 O2 Se5'
_chemical_formula_weight 1679.06
_space_group_crystal_system orthorhombic
_space_group_IT_number 20
_space_group_name_Hall 'C 2c 2'
_space_group_name_H-M_alt 'C 2 2 21'
_atom_sites_solution_hydrogens geom
_atom_sites_solution_primary direct
_atom_sites_solution_secondary difmap
_audit_creation_method SHELXL-2017/1
_cell_angle_alpha 90
_cell_angle_beta 90
_cell_angle_gamma 90
_cell_formula_units_Z 4
_cell_length_a 15.6320(10)
_cell_length_b 25.5634(15)
_cell_length_c 12.2766(8)
_cell_measurement_reflns_used 6489
_cell_measurement_temperature 150(2)
_cell_measurement_theta_max 27.07
_cell_measurement_theta_min 2.30
_cell_volume 4905.8(5)
_computing_cell_refinement 'Bruker SAINT'
_computing_data_collection 'Bruker APEX2'
_computing_data_reduction 'Bruker SAINT'
_computing_molecular_graphics 'Bruker SHELXTL'
_computing_publication_material 'Bruker SHELXTL'
_computing_structure_refinement 'Bruker SHELXTL'
_computing_structure_solution 'Bruker SHELXTL'
_diffrn_ambient_temperature 150(2)
_diffrn_detector_area_resol_mean 25
_diffrn_measured_fraction_theta_full 0.998
_diffrn_measured_fraction_theta_max 0.993
_diffrn_measurement_device_type 'Bruker Apex DUO CCD area-detector'
_diffrn_measurement_method '\f scans'
_diffrn_radiation_monochromator graphite
_diffrn_radiation_probe x-ray
_diffrn_radiation_type MoK\a
_diffrn_radiation_wavelength 0.71073
_diffrn_reflns_av_R_equivalents 0.0433
_diffrn_reflns_av_unetI/netI 0.0446
_diffrn_reflns_Laue_measured_fraction_full 0.998
_diffrn_reflns_Laue_measured_fraction_max 0.993
_diffrn_reflns_limit_h_max 20
_diffrn_reflns_limit_h_min -18
_diffrn_reflns_limit_k_max 32
_diffrn_reflns_limit_k_min -32
_diffrn_reflns_limit_l_max 15
_diffrn_reflns_limit_l_min -15
_diffrn_reflns_number 20573
_diffrn_reflns_point_group_measured_fraction_full 0.999
_diffrn_reflns_point_group_measured_fraction_max 0.993
_diffrn_reflns_theta_full 25.250
_diffrn_reflns_theta_max 27.256
_diffrn_reflns_theta_min 2.255
_diffrn_standards_decay_% 0
_diffrn_standards_number 0
_exptl_absorpt_coefficient_mu 6.629
_exptl_absorpt_correction_type multi-scan
_exptl_absorpt_process_details 'Bruker SADABS'
_exptl_crystal_colour black
_exptl_crystal_density_diffrn 2.273
_exptl_crystal_description prism
_exptl_crystal_F_000 3160
_exptl_crystal_size_max 0.210
_exptl_crystal_size_mid 0.150
_exptl_crystal_size_min 0.120
_exptl_transmission_factor_max 0.746
_exptl_transmission_factor_min 0.519
_refine_diff_density_max 0.973
_refine_diff_density_min -0.715
_refine_diff_density_rms 0.155
_refine_ls_abs_structure_details
;
 Refined as an inversion twin.
;
_refine_ls_abs_structure_Flack 0.423(11)
_refine_ls_extinction_method none
_refine_ls_goodness_of_fit_ref 1.064
_refine_ls_hydrogen_treatment constr
_refine_ls_matrix_type full
_refine_ls_number_parameters 293
_refine_ls_number_reflns 5450
_refine_ls_number_restraints 12
_refine_ls_restrained_S_all 1.065
_refine_ls_R_factor_all 0.0462
_refine_ls_R_factor_gt 0.0331
_refine_ls_shift/su_max 0.001
_refine_ls_shift/su_mean 0.000
_refine_ls_structure_factor_coef Fsqd
_refine_ls_weighting_details 'w=1/[\s^2^(Fo^2^)+(0.0482P)^2^] where P=(Fo^2^+2Fc^2^)/3'
_refine_ls_weighting_scheme calc
_refine_ls_wR_factor_gt 0.0814
_refine_ls_wR_factor_ref 0.0852
_reflns_Friedel_coverage 0.810
_reflns_Friedel_fraction_full 1.000
_reflns_Friedel_fraction_max 0.994
_reflns_number_gt 4676
_reflns_number_total 5450
_reflns_threshold_expression >2\s(I)
_cod_data_source_file Mo5ox.cif
_cod_data_source_block jul086
_cod_database_code 1568596
_shelx_shelxl_version_number 2017/1
_shelx_space_group_comment
;
The symmetry employed for this shelxl refinement is uniquely defined
by the following loop, which should always be used as a source of
symmetry information in preference to the above space-group names.
They are only intended as comments.
;
_shelx_estimated_absorpt_t_min 0.337
_shelx_estimated_absorpt_t_max 0.503

loop_
_space_group_symop_operation_xyz
'x, y, z'
'-x, -y, z+1/2'
'x, -y, -z'
'-x, y, -z+1/2'
'x+1/2, y+1/2, z'
'-x+1/2, -y+1/2, z+1/2'
'x+1/2, -y+1/2, -z'
'-x+1/2, y+1/2, -z+1/2'

loop_
_atom_site_label
_atom_site_type_symbol
_atom_site_fract_x
_atom_site_fract_y
_atom_site_fract_z
_atom_site_U_iso_or_equiv
_atom_site_adp_type
_atom_site_occupancy
_atom_site_site_symmetry_order
_atom_site_calc_flag
_atom_site_refinement_flags_posn
_atom_site_refinement_flags_adp
_atom_site_refinement_flags_occupancy
_atom_site_disorder_assembly
_atom_site_disorder_group
Mo1 Mo 0.000000 0.28629(4) 0.250000 0.0188(2) Uani 1 2 d S T P . .
Br1 Br 0.12263(6) 0.16182(5) 0.59118(9) 0.0437(3) Uani 1 1 d . . . . .
Se1 Se 0.000000 0.41461(5) 0.250000 0.0197(3) Uani 1 2 d S T P . .
O1W O 0.4546(12) 0.4943(9) 0.0292(12) 0.075(6) Uani 0.5 1 d . . P A 1
Mo2 Mo 0.11548(4) 0.35440(3) 0.32548(5) 0.01877(16) Uani 1 1 d . . . . .
Se2 Se 0.05118(6) 0.28707(4) 0.44860(6) 0.0238(2) Uani 1 1 d . . . . .
Mo3 Mo 0.05910(4) 0.35387(3) 0.10344(5) 0.01902(16) Uani 1 1 d . . . . .
Se3 Se 0.15671(5) 0.28762(4) 0.18643(7) 0.0229(2) Uani 1 1 d . . . . .
N11 N 0.000000 0.1985(4) 0.250000 0.027(2) Uani 1 2 d S T P . .
N12 N 0.0397(17) 0.1709(9) 0.340(2) 0.028(4) Uani 0.5 1 d . U P . .
C15 C -0.027(2) 0.1641(12) 0.185(3) 0.028(4) Uani 0.5 1 d . . P . .
C14 C -0.0108(18) 0.1120(13) 0.2248(19) 0.033(9) Uani 0.5 1 d . . P . .
N21 N 0.2408(4) 0.3372(3) 0.4016(6) 0.0280(17) Uani 1 1 d . . . . .
N22 N 0.3153(5) 0.3349(3) 0.3452(7) 0.0306(18) Uani 1 1 d . . . . .
H22 H 0.319399 0.338070 0.274054 0.037 Uiso 1 1 calc R U . . .
C23 C 0.3818(6) 0.3272(4) 0.4120(10) 0.044(3) Uani 1 1 d . . . . .
H23 H 0.440127 0.325167 0.390849 0.052 Uiso 1 1 calc R U . . .
C24 C 0.3510(7) 0.3228(5) 0.5162(10) 0.051(3) Uani 1 1 d . . . . .
H24 H 0.382307 0.316502 0.581167 0.061 Uiso 1 1 calc R U . . .
C25 C 0.2620(7) 0.3298(5) 0.5044(9) 0.045(3) Uani 1 1 d . . . . .
H25 H 0.222332 0.329149 0.563086 0.054 Uiso 1 1 calc R U . . .
N31 N 0.1228(5) 0.3332(3) -0.0533(6) 0.0297(17) Uani 1 1 d . . . . .
N32 N 0.2078(5) 0.3291(3) -0.0651(6) 0.0323(18) Uani 1 1 d . . . . .
H32 H 0.245612 0.337406 -0.014863 0.039 Uiso 1 1 calc R U . . .
C33 C 0.2266(7) 0.3109(4) -0.1624(8) 0.041(3) Uani 1 1 d . . . . .
H33 H 0.282494 0.304765 -0.189948 0.050 Uiso 1 1 calc R U . . .
C34 C 0.1516(7) 0.3022(4) -0.2171(8) 0.043(3) Uani 1 1 d . . . . .
H34 H 0.144514 0.288563 -0.288558 0.052 Uiso 1 1 calc R U . . .
C35 C 0.0887(7) 0.3177(5) -0.1454(8) 0.044(3) Uani 1 1 d . . . . .
H35 H 0.029089 0.317133 -0.160497 0.053 Uiso 1 1 calc R U . . .
N41 N 0.1005(5) 0.4073(3) 0.4664(6) 0.0258(17) Uani 1 1 d . . . . .
N42 N 0.0157(5) 0.4067(3) 0.4971(6) 0.0280(18) Uani 1 1 d . . . . .
C43 C 0.0100(6) 0.4365(3) 0.5900(7) 0.030(2) Uani 1 1 d . . . . .
H43 H -0.040793 0.442990 0.630300 0.036 Uiso 1 1 calc R U . . .
C44 C 0.0891(7) 0.4552(4) 0.6144(8) 0.037(2) Uani 1 1 d . . . . .
H44 H 0.103522 0.476975 0.674294 0.045 Uiso 1 1 calc R U . . .
C45 C 0.1447(6) 0.4365(4) 0.5354(7) 0.029(2) Uani 1 1 d . . . . .
H45 H 0.204347 0.443475 0.531555 0.035 Uiso 1 1 calc R U . . .
N51 N 0.1914(4) 0.4091(3) 0.2309(6) 0.0214(15) Uani 1 1 d . . . . .
N52 N 0.1652(5) 0.4075(3) 0.1226(6) 0.0273(18) Uani 1 1 d . . . . .
C53 C 0.2080(6) 0.4454(4) 0.0700(8) 0.032(2) Uani 1 1 d . . . . .
H53 H 0.202352 0.453065 -0.005338 0.039 Uiso 1 1 calc R U . . .
C54 C 0.2613(7) 0.4715(4) 0.1410(9) 0.042(3) Uani 1 1 d . . . . .
H54 H 0.298073 0.500154 0.125433 0.050 Uiso 1 1 calc R U . . .
C55 C 0.2488(6) 0.4463(4) 0.2424(9) 0.032(2) Uani 1 1 d . . . . .
H55 H 0.277496 0.454775 0.308307 0.039 Uiso 1 1 calc R U . . .
C13 C 0.032(3) 0.1176(12) 0.318(3) 0.036(8) Uani 0.5 1 d . . P . .
O3W O 0.565(3) 0.485(2) 0.030(5) 0.118(13) Uani 0.25 1 d . . P B 3
O2W O 0.517(4) 0.460(2) 0.066(5) 0.118(13) Uani 0.25 1 d . U P C 2

loop_
_atom_site_aniso_label
_atom_site_aniso_U_11
_atom_site_aniso_U_22
_atom_site_aniso_U_33
_atom_site_aniso_U_23
_atom_site_aniso_U_13
_atom_site_aniso_U_12
Mo1 0.0141(5) 0.0251(5) 0.0173(5) 0.000 0.0008(4) 0.000
Br1 0.0206(5) 0.0694(8) 0.0411(6) 0.0100(5) -0.0060(4) 0.0033(5)
Se1 0.0167(6) 0.0257(6) 0.0166(6) 0.000 -0.0002(5) 0.000
O1W 0.084(13) 0.112(16) 0.030(12) 0.037(11) -0.032(9) -0.041(13)
Mo2 0.0133(3) 0.0270(4) 0.0161(3) 0.0031(3) -0.0004(3) -0.0008(3)
Se2 0.0198(4) 0.0321(5) 0.0194(4) 0.0061(4) -0.0001(4) -0.0017(4)
Mo3 0.0142(3) 0.0282(4) 0.0146(3) 0.0009(3) 0.0012(3) 0.0021(3)
Se3 0.0157(4) 0.0301(5) 0.0228(4) 0.0017(4) 0.0018(3) 0.0040(4)
N11 0.020(5) 0.036(6) 0.026(6) 0.000 -0.003(5) 0.000
N12 0.024(7) 0.022(5) 0.036(10) 0.010(6) -0.005(7) -0.001(6)
C15 0.024(7) 0.022(5) 0.036(10) 0.010(6) -0.005(7) -0.001(6)
C14 0.03(3) 0.039(12) 0.02(4) 0.001(11) -0.01(2) -0.002(13)
N21 0.013(4) 0.042(5) 0.029(4) 0.009(4) 0.000(3) -0.005(3)
N22 0.015(4) 0.043(5) 0.034(4) 0.004(4) -0.001(3) 0.001(4)
C23 0.017(5) 0.049(6) 0.065(8) 0.010(6) -0.012(5) 0.005(5)
C24 0.026(6) 0.077(8) 0.048(7) 0.029(6) -0.020(5) -0.008(6)
C25 0.031(6) 0.061(7) 0.043(6) 0.022(5) -0.015(5) -0.005(5)
N31 0.021(4) 0.046(5) 0.022(4) -0.001(3) 0.003(3) 0.007(4)
N32 0.024(4) 0.041(5) 0.031(4) -0.002(4) 0.003(4) -0.001(4)
C33 0.039(6) 0.059(7) 0.026(5) -0.010(5) 0.017(5) 0.007(5)
C34 0.045(7) 0.060(7) 0.024(5) -0.003(5) 0.017(5) 0.005(6)
C35 0.030(6) 0.078(8) 0.023(5) -0.001(5) 0.005(4) 0.014(6)
N41 0.020(4) 0.035(4) 0.022(4) 0.000(3) -0.006(3) -0.006(3)
N42 0.027(4) 0.037(4) 0.020(4) -0.004(3) 0.000(3) -0.006(4)
C43 0.033(5) 0.037(5) 0.019(4) -0.006(4) 0.003(4) -0.002(5)
C44 0.048(6) 0.037(6) 0.026(5) -0.008(4) -0.009(5) -0.011(5)
C45 0.027(5) 0.035(5) 0.025(5) 0.001(4) -0.007(4) -0.012(4)
N51 0.016(4) 0.028(4) 0.020(4) 0.003(3) 0.005(3) -0.001(3)
N52 0.018(4) 0.034(4) 0.030(4) 0.007(3) 0.005(3) 0.004(3)
C53 0.032(5) 0.034(5) 0.031(5) 0.011(4) 0.005(4) 0.002(4)
C54 0.040(6) 0.037(6) 0.047(7) 0.013(5) -0.007(5) -0.013(5)
C55 0.023(5) 0.038(5) 0.036(5) 0.003(5) 0.000(4) -0.004(4)
C13 0.04(2) 0.044(14) 0.03(2) -0.008(14) 0.005(15) -0.015(12)
O3W 0.127(16) 0.106(16) 0.122(16) -0.003(10) 0.010(11) 0.022(10)
O2W 0.127(16) 0.106(16) 0.122(16) -0.003(10) 0.010(11) 0.022(10)

loop_
_atom_type_symbol
_atom_type_description
_atom_type_scat_dispersion_real
_atom_type_scat_dispersion_imag
_atom_type_scat_source
C C 0.0033 0.0016 'International Tables Vol C Tables 4.2.6.8 and 6.1.1.4'
H H 0.0000 0.0000 'International Tables Vol C Tables 4.2.6.8 and 6.1.1.4'
N N 0.0061 0.0033 'International Tables Vol C Tables 4.2.6.8 and 6.1.1.4'
O O 0.0106 0.0060 'International Tables Vol C Tables 4.2.6.8 and 6.1.1.4'
Se Se -0.0929 2.2259 'International Tables Vol C Tables 4.2.6.8 and 6.1.1.4'
Br Br -0.2901 2.4595 'International Tables Vol C Tables 4.2.6.8 and 6.1.1.4'
Mo Mo -1.6832 0.6857 'International Tables Vol C Tables 4.2.6.8 and 6.1.1.4'

loop_
_geom_angle_atom_site_label_1
_geom_angle_atom_site_label_2
_geom_angle_atom_site_label_3
_geom_angle
_geom_angle_site_symmetry_1
_geom_angle_site_symmetry_3
_geom_angle_publ_flag
N11 Mo1 Se2 90.44(3) . . ?
N11 Mo1 Se2 90.44(3) . 4 ?
Se2 Mo1 Se2 179.12(6) . 4 ?
N11 Mo1 Se3 90.76(3) . 4 ?
Se2 Mo1 Se3 90.49(3) . 4 ?
Se2 Mo1 Se3 89.50(3) 4 4 ?
N11 Mo1 Se3 90.76(3) . . ?
Se2 Mo1 Se3 89.50(3) . . ?
Se2 Mo1 Se3 90.49(3) 4 . ?
Se3 Mo1 Se3 178.48(6) 4 . ?
N11 Mo1 Mo3 130.50(2) . 4 ?
Se2 Mo1 Mo3 57.35(3) . 4 ?
Se2 Mo1 Mo3 121.97(4) 4 4 ?
Se3 Mo1 Mo3 56.99(3) 4 4 ?
Se3 Mo1 Mo3 121.84(4) . 4 ?
N11 Mo1 Mo3 130.50(2) . . ?
Se2 Mo1 Mo3 121.97(4) . . ?
Se2 Mo1 Mo3 57.35(3) 4 . ?
Se3 Mo1 Mo3 121.84(4) 4 . ?
Se3 Mo1 Mo3 56.99(3) . . ?
Mo3 Mo1 Mo3 98.99(4) 4 . ?
N11 Mo1 Mo2 130.63(2) . 4 ?
Se2 Mo1 Mo2 122.33(4) . 4 ?
Se2 Mo1 Mo2 56.99(3) 4 4 ?
Se3 Mo1 Mo2 56.86(3) 4 4 ?
Se3 Mo1 Mo2 121.97(4) . 4 ?
Mo3 Mo1 Mo2 64.98(3) 4 4 ?
Mo3 Mo1 Mo2 64.98(3) . 4 ?
N11 Mo1 Mo2 130.63(2) . . ?
Se2 Mo1 Mo2 56.99(3) . . ?
Se2 Mo1 Mo2 122.33(4) 4 . ?
Se3 Mo1 Mo2 121.97(4) 4 . ?
Se3 Mo1 Mo2 56.86(3) . . ?
Mo3 Mo1 Mo2 64.98(3) 4 . ?
Mo3 Mo1 Mo2 64.98(3) . . ?
Mo2 Mo1 Mo2 98.74(4) 4 . ?
Mo2 Se1 Mo2 105.64(5) 4 . ?
Mo2 Se1 Mo3 68.41(3) 4 . ?
Mo2 Se1 Mo3 68.41(3) . . ?
Mo2 Se1 Mo3 68.41(3) 4 4 ?
Mo2 Se1 Mo3 68.41(3) . 4 ?
Mo3 Se1 Mo3 104.98(5) . 4 ?
N51 Mo2 N41 94.7(3) . . ?
N51 Mo2 N21 82.5(3) . . ?
N41 Mo2 N21 83.4(3) . . ?
N51 Mo2 Se3 86.20(18) . . ?
N41 Mo2 Se3 168.8(2) . . ?
N21 Mo2 Se3 85.7(2) . . ?
N51 Mo2 Se2 170.45(19) . . ?
N41 Mo2 Se2 84.6(2) . . ?
N21 Mo2 Se2 87.95(19) . . ?
Se3 Mo2 Se2 92.66(4) . . ?
N51 Mo2 Se1 78.67(19) . . ?
N41 Mo2 Se1 80.78(19) . . ?
N21 Mo2 Se1 154.2(2) . . ?
Se3 Mo2 Se1 110.31(3) . . ?
Se2 Mo2 Se1 110.54(4) . . ?
N51 Mo2 Mo1 127.11(19) . . ?
N41 Mo2 Mo1 126.78(19) . . ?
N21 Mo2 Mo1 127.9(2) . . ?
Se3 Mo2 Mo1 59.50(3) . . ?
Se2 Mo2 Mo1 59.34(3) . . ?
Se1 Mo2 Mo1 77.81(3) . . ?
N51 Mo2 Mo3 70.27(19) . . ?
N41 Mo2 Mo3 135.7(2) . . ?
N21 Mo2 Mo3 132.3(2) . . ?
Se3 Mo2 Mo3 54.98(3) . . ?
Se2 Mo2 Mo3 116.62(4) . . ?
Se1 Mo2 Mo3 55.85(2) . . ?
Mo1 Mo2 Mo3 57.28(2) . . ?
N51 Mo2 Mo3 133.37(19) . 4 ?
N41 Mo2 Mo3 70.32(19) . 4 ?
N21 Mo2 Mo3 135.50(19) . 4 ?
Se3 Mo2 Mo3 116.78(3) . 4 ?
Se2 Mo2 Mo3 55.25(3) . 4 ?
Se1 Mo2 Mo3 55.84(2) . 4 ?
Mo1 Mo2 Mo3 57.27(2) . 4 ?
Mo3 Mo2 Mo3 89.81(3) . 4 ?
Mo2 Se2 Mo3 69.75(3) . 4 ?
Mo2 Se2 Mo1 63.67(3) . . ?
Mo3 Se2 Mo1 63.20(3) 4 . ?
N52 Mo3 N42 94.6(3) . 4 ?
N52 Mo3 N31 84.4(3) . . ?
N42 Mo3 N31 84.1(3) 4 . ?
N52 Mo3 Se3 85.2(2) . . ?
N42 Mo3 Se3 169.4(2) 4 . ?
N31 Mo3 Se3 85.3(2) . . ?
N52 Mo3 Se2 170.1(2) . 4 ?
N42 Mo3 Se2 84.7(2) 4 4 ?
N31 Mo3 Se2 85.7(2) . 4 ?
Se3 Mo3 Se2 93.56(4) . 4 ?
N52 Mo3 Se1 79.4(2) . . ?
N42 Mo3 Se1 80.1(2) 4 . ?
N31 Mo3 Se1 156.2(2) . . ?
Se3 Mo3 Se1 110.27(3) . . ?
Se2 Mo3 Se1 110.20(3) 4 . ?
N52 Mo3 Mo1 127.2(2) . . ?
N42 Mo3 Mo1 127.0(2) 4 . ?
N31 Mo3 Mo1 125.8(2) . . ?
Se3 Mo3 Mo1 59.72(3) . . ?
Se2 Mo3 Mo1 59.44(3) 4 . ?
Se1 Mo3 Mo1 78.01(3) . . ?
N52 Mo3 Mo2 70.0(2) . . ?
N42 Mo3 Mo2 134.7(2) 4 . ?
N31 Mo3 Mo2 133.2(2) . . ?
Se3 Mo3 Mo2 55.04(3) . . ?
Se2 Mo3 Mo2 117.18(3) 4 . ?
Se1 Mo3 Mo2 55.75(2) . . ?
Mo1 Mo3 Mo2 57.74(2) . . ?
N52 Mo3 Mo2 133.9(2) . 4 ?
N42 Mo3 Mo2 70.0(2) 4 4 ?
N31 Mo3 Mo2 133.5(2) . 4 ?
Se3 Mo3 Mo2 117.45(4) . 4 ?
Se2 Mo3 Mo2 55.00(3) 4 4 ?
Se1 Mo3 Mo2 55.74(2) . 4 ?
Mo1 Mo3 Mo2 57.74(2) . 4 ?
Mo2 Mo3 Mo2 90.19(3) . 4 ?
Mo3 Se3 Mo2 69.99(3) . . ?
Mo3 Se3 Mo1 63.29(3) . . ?
Mo2 Se3 Mo1 63.64(3) . . ?
C15 N11 C15 92(2) 4 . ?
C15 N11 N12 15.1(15) 4 . ?
C15 N11 N12 106.8(13) . . ?
C15 N11 N12 106.8(13) 4 4 ?
C15 N11 N12 15.1(15) . 4 ?
N12 N11 N12 121.9(17) . 4 ?
C15 N11 Mo1 134.1(11) 4 . ?
C15 N11 Mo1 134.1(11) . . ?
N12 N11 Mo1 119.1(9) . . ?
N12 N11 Mo1 119.1(9) 4 . ?
C15 N12 C13 53(8) 4 . ?
C15 N12 N11 54(8) 4 . ?
C13 N12 N11 106.8(19) . . ?
C15 N12 C14 34(8) 4 4 ?
C13 N12 C14 19.2(17) . 4 ?
N11 N12 C14 87.7(15) . 4 ?
N12 C15 C13 112(10) 4 4 ?
N12 C15 N11 111(9) 4 . ?
C13 C15 N11 137(3) 4 . ?
N12 C15 C14 137(10) 4 . ?
C13 C15 C14 25.9(17) 4 . ?
N11 C15 C14 112(2) . . ?
N12 C15 C15 154(9) 4 4 ?
C13 C15 C15 93(2) 4 4 ?
N11 C15 C15 44.1(11) . 4 ?
C14 C15 C15 67.5(18) . 4 ?
N12 C15 C14 158(10) 4 4 ?
C13 C15 C14 47(2) 4 4 ?
N11 C15 C14 90.8(19) . 4 ?
C14 C15 C14 20.8(13) . 4 ?
C15 C15 C14 46.7(14) 4 4 ?
C13 C14 C14 167(6) 4 4 ?
C13 C14 C13 161(8) 4 . ?
C14 C14 C13 6(3) 4 . ?
C13 C14 C15 55(5) 4 . ?
C14 C14 C15 112.5(18) 4 . ?
C13 C14 C15 106(4) . . ?
C13 C14 N12 46(5) 4 4 ?
C14 C14 N12 121.4(13) 4 4 ?
C13 C14 N12 115(3) . 4 ?
C15 C14 N12 9(2) . 4 ?
C13 C14 C15 120(6) 4 4 ?
C14 C14 C15 46.7(14) 4 4 ?
C13 C14 C15 41(2) . 4 ?
C15 C14 C15 66(3) . 4 ?
N12 C14 C15 74.7(14) 4 4 ?
C25 N21 N22 105.5(8) . . ?
C25 N21 Mo2 130.9(7) . . ?
N22 N21 Mo2 123.6(6) . . ?
C23 N22 N21 111.2(8) . . ?
C23 N22 H22 124.4 . . ?
N21 N22 H22 124.4 . . ?
N22 C23 C24 108.1(9) . . ?
N22 C23 H23 125.9 . . ?
C24 C23 H23 125.9 . . ?
C23 C24 C25 103.9(9) . . ?
C23 C24 H24 128.0 . . ?
C25 C24 H24 128.0 . . ?
N21 C25 C24 111.3(10) . . ?
N21 C25 H25 124.3 . . ?
C24 C25 H25 124.3 . . ?
C35 N31 N32 106.6(8) . . ?
C35 N31 Mo3 129.4(7) . . ?
N32 N31 Mo3 123.6(6) . . ?
C33 N32 N31 110.3(9) . . ?
C33 N32 H32 124.9 . . ?
N31 N32 H32 124.9 . . ?
N32 C33 C34 108.2(9) . . ?
N32 C33 H33 125.9 . . ?
C34 C33 H33 125.9 . . ?
C33 C34 C35 104.5(9) . . ?
C33 C34 H34 127.7 . . ?
C35 C34 H34 127.7 . . ?
N31 C35 C34 110.4(10) . . ?
N31 C35 H35 124.8 . . ?
C34 C35 H35 124.8 . . ?
C45 N41 N42 109.5(8) . . ?
C45 N41 Mo2 142.3(6) . . ?
N42 N41 Mo2 108.0(5) . . ?
C43 N42 N41 106.5(7) . . ?
C43 N42 Mo3 141.4(7) . 4 ?
N41 N42 Mo3 111.7(5) . 4 ?
C44 C43 N42 108.6(9) . . ?
C44 C43 H43 125.7 . . ?
N42 C43 H43 125.7 . . ?
C43 C44 C45 107.2(8) . . ?
C43 C44 H44 126.4 . . ?
C45 C44 H44 126.4 . . ?
N41 C45 C44 108.3(8) . . ?
N41 C45 H45 125.9 . . ?
C44 C45 H45 125.9 . . ?
C55 N51 N52 109.0(7) . . ?
C55 N51 Mo2 141.4(6) . . ?
N52 N51 Mo2 109.3(5) . . ?
C53 N52 N51 106.9(7) . . ?
C53 N52 Mo3 141.9(7) . . ?
N51 N52 Mo3 110.4(5) . . ?
N52 C53 C54 110.3(9) . . ?
N52 C53 H53 124.8 . . ?
C54 C53 H53 124.8 . . ?
C53 C54 C55 104.5(9) . . ?
C53 C54 H54 127.7 . . ?
C55 C54 H54 127.7 . . ?
N51 C55 C54 109.2(9) . . ?
N51 C55 H55 125.4 . . ?
C54 C55 H55 125.4 . . ?
C14 C13 C15 99(7) 4 4 ?
C14 C13 C14 7(3) 4 . ?
C15 C13 C14 93(4) 4 . ?
C14 C13 N12 115(6) 4 . ?
C15 C13 N12 16(3) 4 . ?
C14 C13 N12 108(4) . . ?
C14 C13 C13 13(6) 4 4 ?
C15 C13 C13 87(2) 4 4 ?
C14 C13 C13 6(3) . 4 ?
N12 C13 C13 102.2(16) . 4 ?

loop_
_geom_bond_atom_site_label_1
_geom_bond_atom_site_label_2
_geom_bond_distance
_geom_bond_site_symmetry_2
_geom_bond_publ_flag
Mo1 N11 2.245(11) . ?
Mo1 Se2 2.5661(8) . ?
Mo1 Se2 2.5661(8) 4 ?
Mo1 Se3 2.5712(8) 4 ?
Mo1 Se3 2.5712(8) . ?
Mo1 Mo3 2.6598(10) 4 ?
Mo1 Mo3 2.6599(10) . ?
Mo1 Mo2 2.6737(10) 4 ?
Mo1 Mo2 2.6737(10) . ?
Se1 Mo2 2.5467(10) 4 ?
Se1 Mo2 2.5468(10) . ?
Se1 Mo3 2.5497(10) . ?
Se1 Mo3 2.5497(10) 4 ?
O1W O1W 0.77(2) 3_565 ?
Mo2 N51 2.171(7) . ?
Mo2 N41 2.209(7) . ?
Mo2 N21 2.214(7) . ?
Mo2 Se3 2.4987(11) . ?
Mo2 Se2 2.5016(11) . ?
Mo2 Mo3 2.8648(10) . ?
Mo2 Mo3 2.8651(10) 4 ?
Se2 Mo3 2.5091(11) 4 ?
Mo3 N52 2.164(8) . ?
Mo3 N42 2.171(7) 4 ?
Mo3 N31 2.230(7) . ?
Mo3 Se3 2.4969(11) . ?
N11 C15 1.26(4) 4 ?
N11 C15 1.26(4) . ?
N11 N12 1.45(3) . ?
N11 N12 1.45(3) 4 ?
N12 C15 0.41(4) 4 ?
N12 C13 1.39(4) . ?
N12 C14 1.76(3) 4 ?
C15 C13 1.19(4) 4 ?
C15 C14 1.44(4) . ?
C15 C15 1.81(7) 4 ?
C15 C14 1.83(4) 4 ?
C14 C13 0.64(2) 4 ?
C14 C14 0.70(4) 4 ?
C14 C13 1.33(4) . ?
N21 C25 1.319(12) . ?
N21 N22 1.356(10) . ?
N22 C23 1.337(12) . ?
N22 H22 0.8800 . ?
C23 C24 1.372(16) . ?
C23 H23 0.9500 . ?
C24 C25 1.410(14) . ?
C24 H24 0.9500 . ?
C25 H25 0.9500 . ?
N31 C35 1.311(13) . ?
N31 N32 1.341(11) . ?
N32 C33 1.316(12) . ?
N32 H32 0.8800 . ?
C33 C34 1.369(15) . ?
C33 H33 0.9500 . ?
C34 C35 1.378(13) . ?
C34 H34 0.9500 . ?
C35 H35 0.9500 . ?
N41 C45 1.324(11) . ?
N41 N42 1.378(11) . ?
N42 C43 1.374(11) . ?
C43 C44 1.359(14) . ?
C43 H43 0.9500 . ?
C44 C45 1.387(13) . ?
C44 H44 0.9500 . ?
C45 H45 0.9500 . ?
N51 C55 1.314(11) . ?
N51 N52 1.393(10) . ?
N52 C53 1.342(11) . ?
C53 C54 1.379(14) . ?
C53 H53 0.9500 . ?
C54 C55 1.416(14) . ?
C54 H54 0.9500 . ?
C55 H55 0.9500 . ?
C13 C13 1.95(6) 4 ?
O3W O3W 1.08(10) 3_565 ?
